data_7056305
loop_
_publ_author_name
'Shopov, Dimitar Yavorov'
'Sharninghausen, Liam'
'Sinha, Shashi Bhushan'
'Borowski, Julia'
'Mercado, Brandon'
'Brudvig, Gary'
'Crabtree, Robert H.'

_publ_section_title
;
 Synthesis of Pyridine-Alkoxide Ligands for Formation of Polynuclear
 Complexes
;
_journal_name_full 'New J. Chem.'
_journal_paper_doi 10.1039/C7NJ01845B
_journal_year 2017
_chemical_absolute_configuration ad
_chemical_formula_moiety 'C15 H18 N2 O2, H2 O'
_chemical_formula_sum 'C15 H20 N2 O3'
_chemical_formula_weight 276.33
_space_group_crystal_system monoclinic
_space_group_IT_number 4
_space_group_name_Hall 'P 2yb'
_space_group_name_H-M_alt 'P 1 21 1'
_symmetry_space_group_name_Hall 'P 2yb'
_symmetry_space_group_name_H-M 'P 1 21 1'
_atom_sites_solution_hydrogens mixed
_atom_sites_solution_primary SHELXT
_atom_sites_solution_secondary difmap
_audit_creation_method SHELXL-2014/7
_audit_update_record
;
2017-03-18 deposited with the CCDC.
2017-06-12 downloaded from the CCDC.
;
_cell_angle_alpha 90
_cell_angle_beta 110.364(8)
_cell_angle_gamma 90
_cell_formula_units_Z 2
_cell_length_a 8.32500(10)
_cell_length_b 10.87670(10)
_cell_length_c 8.5879(6)
_cell_measurement_reflns_used 23317
_cell_measurement_temperature 93(2)
_cell_measurement_theta_max 66.6
_cell_measurement_theta_min 5.5
_cell_volume 729.02(6)
_computing_cell_refinement 'CrystalClear-SM Expert 2.0 r15 (Rigaku, 2011)'
_computing_data_collection 'CrystalClear-SM Expert 2.0 r15 (Rigaku, 2011)'
_computing_data_reduction 'CrystalClear-SM Expert 2.0 r15 (Rigaku, 2011)'
_computing_molecular_graphics
; 
Dolomanov, O.V.; Bourhis, L.J.; Gildea, R.J.; Howard, J.A.K.; Puschmann, H., 
OLEX2: A complete structure solution, refinement and analysis program 
(2009). J. Appl. Cryst., 42, 339-341. 
;
_computing_publication_material 'CIFTAB-2014/2 (Sheldrick, 2014)'
_computing_structure_refinement 'SHELXL-2014/7 (Sheldrick, 2014)'
_computing_structure_solution 'SHELXT-2014/5 (Sheldrick, 2014)'
_diffrn_ambient_temperature 93(2)
_diffrn_detector_area_resol_mean 22.2
_diffrn_measured_fraction_theta_full 1.000
_diffrn_measured_fraction_theta_max 1.000
_diffrn_measurement_device_type 'Rigaku Saturn 944+ CCD'
_diffrn_measurement_method \w
_diffrn_radiation_type CuK\a
_diffrn_radiation_wavelength 1.54187
_diffrn_reflns_av_R_equivalents 0.0439
_diffrn_reflns_av_unetI/netI 0.0221
_diffrn_reflns_Laue_measured_fraction_full 1.000
_diffrn_reflns_Laue_measured_fraction_max 1.000
_diffrn_reflns_limit_h_max 9
_diffrn_reflns_limit_h_min -9
_diffrn_reflns_limit_k_max 12
_diffrn_reflns_limit_k_min -12
_diffrn_reflns_limit_l_max 10
_diffrn_reflns_limit_l_min -10
_diffrn_reflns_number 24343
_diffrn_reflns_point_group_measured_fraction_full 0.998
_diffrn_reflns_point_group_measured_fraction_max 0.998
_diffrn_reflns_theta_full 66.582
_diffrn_reflns_theta_max 66.582
_diffrn_reflns_theta_min 5.495
_diffrn_source 'microfocus rotating anode'
_exptl_absorpt_coefficient_mu 0.719
_exptl_absorpt_correction_T_max 1.000
_exptl_absorpt_correction_T_min 0.853
_exptl_absorpt_correction_type multi-scan
_exptl_absorpt_process_details 'REQAB (Rigaku, 1998)'
_exptl_crystal_colour Colorless
_exptl_crystal_density_diffrn 1.259
_exptl_crystal_density_method 'not measured'
_exptl_crystal_description Block
_exptl_crystal_F_000 296
_exptl_crystal_size_max 0.200
_exptl_crystal_size_mid 0.100
_exptl_crystal_size_min 0.100
_refine_diff_density_max 0.122
_refine_diff_density_min -0.132
_refine_diff_density_rms 0.029
_refine_ls_abs_structure_details
; 
 Flack x determined using 1119 quotients [(I+)-(I-)]/[(I+)+(I-)] 
 (Parsons, Flack and Wagner, Acta Cryst. B69 (2013) 249-259). 
;
_refine_ls_abs_structure_Flack 0.02(8)
_refine_ls_extinction_method none
_refine_ls_goodness_of_fit_ref 1.057
_refine_ls_hydrogen_treatment mixed
_refine_ls_matrix_type full
_refine_ls_number_parameters 199
_refine_ls_number_reflns 2573
_refine_ls_number_restraints 5
_refine_ls_restrained_S_all 1.057
_refine_ls_R_factor_all 0.0276
_refine_ls_R_factor_gt 0.0263
_refine_ls_shift/su_max 0.000
_refine_ls_shift/su_mean 0.000
_refine_ls_structure_factor_coef Fsqd
_refine_ls_weighting_details 'w=1/[\s^2^(Fo^2^)+(0.0260P)^2^+0.1500P] where P=(Fo^2^+2Fc^2^)/3'
_refine_ls_weighting_scheme calc
_refine_ls_wR_factor_gt 0.0616
_refine_ls_wR_factor_ref 0.0623
_reflns_Friedel_coverage 0.888
_reflns_Friedel_fraction_full 0.997
_reflns_Friedel_fraction_max 0.997
_reflns_number_gt 2485
_reflns_number_total 2573
_reflns_threshold_expression 'I > 2\s(I)'
_cod_data_source_file c7nj01845b2.cif
_cod_data_source_block 007-16022-mDL-final
_cod_database_code 7056305
_shelx_shelxl_version_number 2014/7
_shelx_space_group_comment
; 
The symmetry employed for this shelxl refinement is uniquely defined 
by the following loop, which should always be used as a source of 
symmetry information in preference to the above space-group names. 
They are only intended as comments. 
;
_shelx_estimated_absorpt_t_min 0.870
_shelx_estimated_absorpt_t_max 0.932

loop_
_space_group_symop_operation_xyz
'x, y, z'
'-x, y+1/2, -z'

loop_
_atom_site_label
_atom_site_type_symbol
_atom_site_fract_x
_atom_site_fract_y
_atom_site_fract_z
_atom_site_U_iso_or_equiv
_atom_site_adp_type
_atom_site_occupancy
_atom_site_site_symmetry_order
_atom_site_calc_flag
_atom_site_refinement_flags_posn
_atom_site_refinement_flags_adp
O1 O 0.41366(19) 0.37871(13) 0.22744(18) 0.0254(3) Uani 1 1 d D .
H1 H 0.454(4) 0.412(3) 0.324(3) 0.069(11) Uiso 1 1 d D .
O2 O 0.55765(18) 0.53581(13) 0.46706(17) 0.0231(3) Uani 1 1 d D .
H2 H 0.594(4) 0.562(3) 0.572(3) 0.067(10) Uiso 1 1 d D .
N1 N 0.7190(2) 0.45757(16) 0.0237(2) 0.0254(4) Uani 1 1 d . .
N2 N 0.8648(2) 0.68434(17) 0.3125(2) 0.0271(4) Uani 1 1 d . .
C1 C 0.8663(3) 0.4138(2) 0.0157(3) 0.0316(5) Uani 1 1 d . .
H1A H 0.9174 0.4561 -0.0520 0.038 Uiso 1 1 calc R U
C2 C 0.9482(3) 0.3103(2) 0.1005(3) 0.0319(5) Uani 1 1 d . .
H2A H 1.0534 0.2827 0.0927 0.038 Uiso 1 1 calc R U
C3 C 0.8721(3) 0.2489(2) 0.1963(3) 0.0290(5) Uani 1 1 d . .
H3 H 0.9240 0.1771 0.2556 0.035 Uiso 1 1 calc R U
C4 C 0.7194(3) 0.29208(19) 0.2060(3) 0.0250(4) Uani 1 1 d . .
H4 H 0.6653 0.2500 0.2712 0.030 Uiso 1 1 calc R U
C5 C 0.6463(2) 0.39755(18) 0.1194(2) 0.0202(4) Uani 1 1 d . .
C6 C 0.3424(3) 0.4445(2) -0.0509(2) 0.0257(4) Uani 1 1 d . .
H6A H 0.3228 0.3582 -0.0848 0.039 Uiso 1 1 calc R U
H6B H 0.3823 0.4893 -0.1296 0.039 Uiso 1 1 calc R U
H6C H 0.2352 0.4810 -0.0497 0.039 Uiso 1 1 calc R U
C7 C 0.4779(2) 0.45227(18) 0.1227(2) 0.0204(4) Uani 1 1 d . .
C8 C 0.4954(2) 0.58744(17) 0.1808(2) 0.0194(4) Uani 1 1 d . .
H8A H 0.5408 0.6348 0.1067 0.023 Uiso 1 1 calc R U
H8B H 0.3787 0.6189 0.1628 0.023 Uiso 1 1 calc R U
C9 C 0.6078(2) 0.61769(18) 0.3614(2) 0.0188(4) Uani 1 1 d . .
C10 C 0.5729(3) 0.7507(2) 0.3992(3) 0.0232(4) Uani 1 1 d . .
H10A H 0.4534 0.7585 0.3926 0.035 Uiso 1 1 calc R U
H10B H 0.5938 0.8058 0.3181 0.035 Uiso 1 1 calc R U
H10C H 0.6491 0.7727 0.5112 0.035 Uiso 1 1 calc R U
C11 C 1.0306(3) 0.6714(2) 0.3305(3) 0.0328(5) Uani 1 1 d . .
H11 H 1.0792 0.7298 0.2775 0.039 Uiso 1 1 calc R U
C12 C 1.1349(3) 0.5790(2) 0.4210(3) 0.0352(6) Uani 1 1 d . .
H12 H 1.2513 0.5732 0.4287 0.042 Uiso 1 1 calc R U
C13 C 1.0650(3) 0.4950(2) 0.5001(3) 0.0326(5) Uani 1 1 d . .
H13 H 1.1329 0.4301 0.5640 0.039 Uiso 1 1 calc R U
C14 C 0.8944(3) 0.50674(19) 0.4850(3) 0.0250(5) Uani 1 1 d . .
H14 H 0.8442 0.4507 0.5396 0.030 Uiso 1 1 calc R U
C15 C 0.7982(3) 0.60146(19) 0.3893(2) 0.0210(4) Uani 1 1 d . .
O3 O 0.6621(2) 0.62945(15) 0.77329(19) 0.0323(4) Uani 1 1 d D .
H3A H 0.667(4) 0.587(3) 0.863(3) 0.049(8) Uiso 1 1 d D .
H3B H 0.636(4) 0.703(2) 0.789(4) 0.065(10) Uiso 1 1 d D .

loop_
_atom_site_aniso_label
_atom_site_aniso_U_11
_atom_site_aniso_U_22
_atom_site_aniso_U_33
_atom_site_aniso_U_23
_atom_site_aniso_U_13
_atom_site_aniso_U_12
O1 0.0312(8) 0.0216(8) 0.0269(8) -0.0021(6) 0.0147(7) -0.0067(6)
O2 0.0261(8) 0.0236(7) 0.0210(7) 0.0012(6) 0.0101(6) -0.0043(6)
N1 0.0257(9) 0.0242(9) 0.0277(9) 0.0030(8) 0.0112(7) 0.0037(7)
N2 0.0229(9) 0.0301(10) 0.0300(10) -0.0006(8) 0.0114(7) -0.0041(8)
C1 0.0282(11) 0.0342(13) 0.0382(12) 0.0035(10) 0.0187(10) 0.0055(10)
C2 0.0264(11) 0.0310(12) 0.0381(13) -0.0023(10) 0.0110(10) 0.0062(9)
C3 0.0278(11) 0.0226(10) 0.0299(11) -0.0014(10) 0.0017(9) 0.0050(9)
C4 0.0275(11) 0.0223(11) 0.0224(10) -0.0006(8) 0.0051(9) -0.0008(9)
C5 0.0221(10) 0.0189(9) 0.0181(9) -0.0030(8) 0.0053(8) -0.0015(8)
C6 0.0227(11) 0.0285(11) 0.0240(10) -0.0043(9) 0.0055(9) -0.0016(9)
C7 0.0215(10) 0.0209(10) 0.0197(10) -0.0004(8) 0.0083(8) -0.0022(8)
C8 0.0181(10) 0.0197(10) 0.0207(10) 0.0012(8) 0.0070(8) 0.0011(8)
C9 0.0199(10) 0.0182(10) 0.0190(9) 0.0014(8) 0.0076(8) -0.0012(8)
C10 0.0238(10) 0.0223(10) 0.0247(10) -0.0018(8) 0.0099(9) -0.0003(9)
C11 0.0232(11) 0.0408(13) 0.0377(13) -0.0076(11) 0.0147(10) -0.0078(10)
C12 0.0179(11) 0.0443(14) 0.0425(13) -0.0158(11) 0.0093(10) -0.0021(10)
C13 0.0226(11) 0.0343(12) 0.0325(12) -0.0090(10) -0.0010(9) 0.0057(9)
C14 0.0225(11) 0.0227(10) 0.0253(10) -0.0035(8) 0.0028(9) -0.0003(9)
C15 0.0212(10) 0.0216(10) 0.0187(9) -0.0052(8) 0.0051(8) -0.0019(8)
O3 0.0507(10) 0.0251(8) 0.0228(8) 0.0030(7) 0.0149(7) 0.0052(7)

loop_
_atom_type_symbol
_atom_type_description
_atom_type_scat_dispersion_real
_atom_type_scat_dispersion_imag
_atom_type_scat_source
C C 0.0181 0.0091 'International Tables Vol C Tables 4.2.6.8 and 6.1.1.4'
H H 0.0000 0.0000 'International Tables Vol C Tables 4.2.6.8 and 6.1.1.4'
N N 0.0311 0.0180 'International Tables Vol C Tables 4.2.6.8 and 6.1.1.4'
O O 0.0492 0.0322 'International Tables Vol C Tables 4.2.6.8 and 6.1.1.4'

loop_
_geom_angle_atom_site_label_1
_geom_angle_atom_site_label_2
_geom_angle_atom_site_label_3
_geom_angle
C7 O1 H1 105(2)
C9 O2 H2 112(2)
C1 N1 C5 118.22(18)
C11 N2 C15 117.1(2)
N1 C1 C2 123.7(2)
N1 C1 H1A 118.2
C2 C1 H1A 118.2
C3 C2 C1 117.7(2)
C3 C2 H2A 121.1
C1 C2 H2A 121.1
C2 C3 C4 119.7(2)
C2 C3 H3 120.2
C4 C3 H3 120.2
C3 C4 C5 119.3(2)
C3 C4 H4 120.3
C5 C4 H4 120.3
N1 C5 C4 121.40(18)
N1 C5 C7 115.56(17)
C4 C5 C7 123.03(17)
C7 C6 H6A 109.5
C7 C6 H6B 109.5
H6A C6 H6B 109.5
C7 C6 H6C 109.5
H6A C6 H6C 109.5
H6B C6 H6C 109.5
O1 C7 C6 105.71(15)
O1 C7 C5 109.70(15)
C6 C7 C5 109.25(16)
O1 C7 C8 109.98(16)
C6 C7 C8 108.85(16)
C5 C7 C8 113.07(16)
C9 C8 C7 118.97(15)
C9 C8 H8A 107.6
C7 C8 H8A 107.6
C9 C8 H8B 107.6
C7 C8 H8B 107.6
H8A C8 H8B 107.0
O2 C9 C15 110.09(16)
O2 C9 C10 109.50(15)
C15 C9 C10 109.80(15)
O2 C9 C8 107.20(15)
C15 C9 C8 111.47(15)
C10 C9 C8 108.74(16)
C9 C10 H10A 109.5
C9 C10 H10B 109.5
H10A C10 H10B 109.5
C9 C10 H10C 109.5
H10A C10 H10C 109.5
H10B C10 H10C 109.5
N2 C11 C12 124.3(2)
N2 C11 H11 117.9
C12 C11 H11 117.9
C11 C12 C13 117.9(2)
C11 C12 H12 121.0
C13 C12 H12 121.0
C12 C13 C14 119.1(2)
C12 C13 H13 120.5
C14 C13 H13 120.5
C15 C14 C13 119.1(2)
C15 C14 H14 120.5
C13 C14 H14 120.5
N2 C15 C14 122.52(19)
N2 C15 C9 115.31(17)
C14 C15 C9 122.17(18)
H3A O3 H3B 107(3)

loop_
_geom_bond_atom_site_label_1
_geom_bond_atom_site_label_2
_geom_bond_distance
O1 C7 1.439(2)
O1 H1 0.86(2)
O2 C9 1.433(2)
O2 H2 0.89(2)
N1 C1 1.340(3)
N1 C5 1.347(3)
N2 C11 1.342(3)
N2 C15 1.345(3)
C1 C2 1.384(3)
C1 H1A 0.9500
C2 C3 1.374(3)
C2 H2A 0.9500
C3 C4 1.384(3)
C3 H3 0.9500
C4 C5 1.387(3)
C4 H4 0.9500
C5 C7 1.533(3)
C6 C7 1.527(3)
C6 H6A 0.9800
C6 H6B 0.9800
C6 H6C 0.9800
C7 C8 1.543(3)
C8 C9 1.542(3)
C8 H8A 0.9900
C8 H8B 0.9900
C9 C15 1.529(3)
C9 C10 1.532(3)
C10 H10A 0.9800
C10 H10B 0.9800
C10 H10C 0.9800
C11 C12 1.378(3)
C11 H11 0.9500
C12 C13 1.383(4)
C12 H12 0.9500
C13 C14 1.386(3)
C13 H13 0.9500
C14 C15 1.386(3)
C14 H14 0.9500
O3 H3A 0.89(2)
O3 H3B 0.85(2)

loop_
_geom_hbond_atom_site_label_D
_geom_hbond_atom_site_label_H
_geom_hbond_atom_site_label_A
_geom_hbond_distance_DH
_geom_hbond_distance_HA
_geom_hbond_distance_DA
_geom_hbond_angle_DHA
_geom_hbond_site_symmetry_A
O1 H1 O2 0.86(2) 1.82(3) 2.622(2) 154(3) .
O2 H2 O3 0.89(2) 1.78(2) 2.668(2) 174(3) .
O3 H3B O1 0.85(2) 1.95(2) 2.783(2) 166(3) 2_656
O3 H3A N1 0.89(2) 1.91(2) 2.763(2) 160(3) 1_556

loop_
_geom_torsion_atom_site_label_1
_geom_torsion_atom_site_label_2
_geom_torsion_atom_site_label_3
_geom_torsion_atom_site_label_4
_geom_torsion
C5 N1 C1 C2 -0.1(3)
N1 C1 C2 C3 0.8(4)
C1 C2 C3 C4 -0.5(3)
C2 C3 C4 C5 -0.5(3)
C1 N1 C5 C4 -0.9(3)
C1 N1 C5 C7 -179.86(18)
C3 C4 C5 N1 1.2(3)
C3 C4 C5 C7 -179.94(18)
N1 C5 C7 O1 179.32(16)
C4 C5 C7 O1 0.4(2)
N1 C5 C7 C6 63.9(2)
C4 C5 C7 C6 -115.0(2)
N1 C5 C7 C8 -57.5(2)
C4 C5 C7 C8 123.6(2)
O1 C7 C8 C9 57.0(2)
C6 C7 C8 C9 172.35(16)
C5 C7 C8 C9 -66.0(2)
C7 C8 C9 O2 -49.2(2)
C7 C8 C9 C15 71.3(2)
C7 C8 C9 C10 -167.48(17)
C15 N2 C11 C12 0.4(3)
N2 C11 C12 C13 -0.9(3)
C11 C12 C13 C14 0.2(3)
C12 C13 C14 C15 0.8(3)
C11 N2 C15 C14 0.7(3)
C11 N2 C15 C9 -178.40(18)
C13 C14 C15 N2 -1.3(3)
C13 C14 C15 C9 177.70(18)
O2 C9 C15 N2 -171.87(16)
C10 C9 C15 N2 -51.3(2)
C8 C9 C15 N2 69.3(2)
O2 C9 C15 C14 9.1(2)
C10 C9 C15 C14 129.7(2)
C8 C9 C15 C14 -109.8(2)
